data_4037496
loop_
_publ_author_name
'Lin, Huihua'
'Zhou, Zijun'
'Cai, Jun'
'Han, Bowen'
'Gong, Lei'
'Meggers, Eric'

_publ_section_title
;
 Asymmetric Construction of 3,3-Disubstituted Oxindoles Bearing Vicinal
 Quaternary-Tertiary Carbon Stereocenters Catalyzed by a Chiral-at-Rhodium
 Complex.
;
_journal_issue 12
_journal_name_full 'The Journal of organic chemistry'
_journal_page_first 6457
_journal_page_last 6467
_journal_paper_doi 10.1021/acs.joc.7b00793
_journal_volume 82
_journal_year 2017
_chemical_absolute_configuration unk
_chemical_formula_moiety 'C26 H30 N4 O4 S'
_chemical_formula_sum 'C26 H30 N4 O4 S'
_chemical_formula_weight 494.60
_space_group_IT_number 19
_space_group_name_Hall 'P 2ac 2ab'
_space_group_name_H-M_alt 'P 21 21 21'
_symmetry_cell_setting orthorhombic
_symmetry_space_group_name_H-M 'P 21 21 21'
_atom_sites_solution_hydrogens geom
_atom_sites_solution_primary direct
_atom_sites_solution_secondary difmap
_audit_creation_method SHELXL-97
_cell_angle_alpha 90.00
_cell_angle_beta 90.00
_cell_angle_gamma 90.00
_cell_formula_units_Z 4
_cell_length_a 10.2517(3)
_cell_length_b 14.6838(4)
_cell_length_c 17.6105(5)
_cell_measurement_reflns_used 3096
_cell_measurement_temperature 173(2)
_cell_measurement_theta_max 62.007
_cell_measurement_theta_min 4.9660
_cell_volume 2650.98(13)
_computing_cell_refinement 'Bruker SMART'
_computing_data_collection 'Bruker SMART'
_computing_data_reduction 'Bruker SHELXTL'
_computing_molecular_graphics 'Bruker SHELXTL'
_computing_publication_material 'Bruker SHELXTL'
_computing_structure_refinement 'SHELXL-97 (Sheldrick, 1997)'
_computing_structure_solution 'SHELXS-97 (Sheldrick, 1990)'
_diffrn_ambient_temperature 173(2)
_diffrn_measured_fraction_theta_full 0.989
_diffrn_measured_fraction_theta_max 0.989
_diffrn_measurement_device_type 'Xcalibur, Sapphire3, Gemini ultra'
_diffrn_radiation_monochromator graphite
_diffrn_radiation_source 'fine-focus sealed tube'
_diffrn_radiation_type CuK\a
_diffrn_radiation_wavelength 1.54184
_diffrn_reflns_av_R_equivalents 0.0253
_diffrn_reflns_av_sigmaI/netI 0.0410
_diffrn_reflns_limit_h_max 4
_diffrn_reflns_limit_h_min -11
_diffrn_reflns_limit_k_max 16
_diffrn_reflns_limit_k_min -16
_diffrn_reflns_limit_l_max 20
_diffrn_reflns_limit_l_min -18
_diffrn_reflns_number 4805
_diffrn_reflns_theta_full 62.05
_diffrn_reflns_theta_max 62.05
_diffrn_reflns_theta_min 3.92
_exptl_absorpt_coefficient_mu 1.393
_exptl_absorpt_correction_T_max 0.8506
_exptl_absorpt_correction_T_min 0.7585
_exptl_absorpt_correction_type multi-scan
_exptl_crystal_colour Colorless
_exptl_crystal_density_diffrn 1.239
_exptl_crystal_density_method 'not measured'
_exptl_crystal_description Block
_exptl_crystal_F_000 1048
_exptl_crystal_size_max 0.21
_exptl_crystal_size_mid 0.15
_exptl_crystal_size_min 0.12
_refine_diff_density_max 0.143
_refine_diff_density_min -0.217
_refine_diff_density_rms 0.038
_refine_ls_abs_structure_details 'Flack H D (1983), Acta Cryst. A39, 876-881'
_refine_ls_abs_structure_Flack 0.001(19)
_refine_ls_extinction_method none
_refine_ls_goodness_of_fit_ref 1.000
_refine_ls_hydrogen_treatment mixed
_refine_ls_matrix_type full
_refine_ls_number_parameters 316
_refine_ls_number_reflns 3664
_refine_ls_number_restraints 0
_refine_ls_restrained_S_all 1.000
_refine_ls_R_factor_all 0.0331
_refine_ls_R_factor_gt 0.0320
_refine_ls_shift/su_max 0.001
_refine_ls_shift/su_mean 0.000
_refine_ls_structure_factor_coef Fsqd
_refine_ls_weighting_details 'calc w=1/[\s^2^(Fo^2^)+(0.0589P)^2^+0.1777P] where P=(Fo^2^+2Fc^2^)/3'
_refine_ls_weighting_scheme calc
_refine_ls_wR_factor_gt 0.0877
_refine_ls_wR_factor_ref 0.0889
_reflns_number_gt 3553
_reflns_number_total 3664
_reflns_threshold_expression >2sigma(I)
_cod_data_source_file jo7b00793_si_001.cif
_cod_data_source_block exp_15297
_cod_database_code 4037496

loop_
_symmetry_equiv_pos_as_xyz
'x, y, z'
'-x+1/2, -y, z+1/2'
'-x, y+1/2, -z+1/2'
'x+1/2, -y+1/2, -z'

loop_
_atom_site_label
_atom_site_type_symbol
_atom_site_fract_x
_atom_site_fract_y
_atom_site_fract_z
_atom_site_U_iso_or_equiv
_atom_site_adp_type
_atom_site_occupancy
_atom_site_symmetry_multiplicity
_atom_site_calc_flag
_atom_site_refinement_flags
S1 S 0.49013(6) 0.83041(5) 0.11537(3) 0.05212(18) Uani 1 1 d .
O1 O 0.71107(14) 0.55579(9) 0.20483(8) 0.0345(3) Uani 1 1 d .
O2 O 0.74082(14) 0.48281(9) 0.38875(9) 0.0362(3) Uani 1 1 d .
O3 O 0.95600(13) 0.51698(9) 0.40743(8) 0.0342(3) Uani 1 1 d .
O4 O 0.71220(13) 0.86520(9) 0.36470(8) 0.0329(3) Uani 1 1 d .
N1 N 0.52099(15) 0.57427(10) 0.27246(9) 0.0267(3) Uani 1 1 d .
N2 N 0.82586(16) 0.61911(11) 0.35386(9) 0.0284(4) Uani 1 1 d .
H2A H 0.8946 0.6550 0.3548 0.034 Uiso 1 1 calc R
N3 N 1.01041(17) 0.76341(11) 0.30948(10) 0.0343(4) Uani 1 1 d .
N4 N 0.99418(17) 0.90619(10) 0.35186(9) 0.0318(4) Uani 1 1 d .
C1 C 0.4304(2) 0.53103(15) 0.22048(13) 0.0385(5) Uani 1 1 d .
H1A H 0.4780 0.5080 0.1763 0.058 Uiso 1 1 calc R
H1B H 0.3652 0.5756 0.2038 0.058 Uiso 1 1 calc R
H1C H 0.3867 0.4803 0.2462 0.058 Uiso 1 1 calc R
C2 C 0.6503(2) 0.58546(12) 0.25857(11) 0.0256(4) Uani 1 1 d .
C3 C 0.70535(19) 0.65046(12) 0.32051(10) 0.0243(4) Uani 1 1 d .
C4 C 0.59129(19) 0.65781(12) 0.37421(10) 0.0259(4) Uani 1 1 d .
C5 C 0.4847(2) 0.61439(11) 0.34134(10) 0.0273(4) Uani 1 1 d .
C6 C 0.3636(2) 0.61271(14) 0.37515(13) 0.0366(5) Uani 1 1 d .
H6A H 0.2918 0.5825 0.3522 0.044 Uiso 1 1 calc R
C7 C 0.3511(2) 0.65761(16) 0.44486(13) 0.0451(6) Uani 1 1 d .
H7A H 0.2689 0.6580 0.4698 0.054 Uiso 1 1 calc R
C8 C 0.4549(3) 0.70094(16) 0.47786(12) 0.0437(6) Uani 1 1 d .
H8A H 0.4432 0.7315 0.5249 0.052 Uiso 1 1 calc R
C9 C 0.5778(2) 0.70094(14) 0.44336(11) 0.0359(5) Uani 1 1 d .
H9A H 0.6501 0.7299 0.4669 0.043 Uiso 1 1 calc R
C10 C 0.83294(19) 0.53398(13) 0.38386(11) 0.0276(4) Uani 1 1 d .
C11 C 0.9852(2) 0.43199(14) 0.44830(12) 0.0356(5) Uani 1 1 d .
C12 C 0.9015(3) 0.4253(3) 0.51834(17) 0.0706(9) Uani 1 1 d .
H12A H 0.8102 0.4169 0.5034 0.106 Uiso 1 1 calc R
H12B H 0.9099 0.4813 0.5481 0.106 Uiso 1 1 calc R
H12C H 0.9299 0.3732 0.5490 0.106 Uiso 1 1 calc R
C13 C 0.9696(3) 0.35145(18) 0.3959(2) 0.0691(9) Uani 1 1 d .
H13A H 0.8774 0.3444 0.3824 0.104 Uiso 1 1 calc R
H13B H 1.0003 0.2962 0.4215 0.104 Uiso 1 1 calc R
H13C H 1.0210 0.3615 0.3497 0.104 Uiso 1 1 calc R
C14 C 1.1274(2) 0.4450(2) 0.47045(19) 0.0593(7) Uani 1 1 d .
H14A H 1.1352 0.4976 0.5044 0.089 Uiso 1 1 calc R
H14B H 1.1797 0.4556 0.4247 0.089 Uiso 1 1 calc R
H14C H 1.1590 0.3903 0.4965 0.089 Uiso 1 1 calc R
C15 C 0.73557(18) 0.74095(11) 0.27620(10) 0.0240(4) Uani 1 1 d .
H15A H 0.8071 0.7268 0.2395 0.029 Uiso 1 1 calc R
C16 C 0.78625(18) 0.81763(12) 0.32823(10) 0.0256(4) Uani 1 1 d .
C17 C 0.9284(2) 0.82978(13) 0.32847(10) 0.0276(4) Uani 1 1 d .
C18 C 1.1320(2) 0.79784(16) 0.32157(14) 0.0405(5) Uani 1 1 d .
H18A H 1.2112 0.7655 0.3140 0.049 Uiso 1 1 calc R
C19 C 1.1229(2) 0.88611(16) 0.34630(14) 0.0408(5) Uani 1 1 d .
H19A H 1.1936 0.9258 0.3575 0.049 Uiso 1 1 calc R
C20 C 0.9385(2) 0.99688(14) 0.37084(13) 0.0404(5) Uani 1 1 d .
H20A H 0.8467 0.9883 0.3886 0.048 Uiso 1 1 calc R
C21 C 1.0166(4) 1.04028(19) 0.43448(17) 0.0749(9) Uani 1 1 d .
H21A H 1.0154 1.0003 0.4791 0.112 Uiso 1 1 calc R
H21B H 0.9781 1.0993 0.4477 0.112 Uiso 1 1 calc R
H21C H 1.1069 1.0493 0.4178 0.112 Uiso 1 1 calc R
C22 C 0.9371(3) 1.05522(16) 0.30098(16) 0.0500(6) Uani 1 1 d .
H22A H 0.8859 1.0251 0.2613 0.075 Uiso 1 1 calc R
H22B H 1.0267 1.0643 0.2830 0.075 Uiso 1 1 calc R
H22C H 0.8979 1.1144 0.3130 0.075 Uiso 1 1 calc R
C23 C 0.62184(19) 0.77591(12) 0.23015(11) 0.0259(4) Uani 1 1 d .
C24 C 0.6280(2) 0.78351(15) 0.15321(12) 0.0378(5) Uani 1 1 d .
H24A H 0.7009 0.7648 0.1238 0.045 Uiso 1 1 calc R
C25 C 0.4195(2) 0.83906(14) 0.20262(13) 0.0388(5) Uani 1 1 d .
H25A H 0.3346 0.8627 0.2113 0.047 Uiso 1 1 calc R
C26 C 0.4995(2) 0.80803(12) 0.25826(11) 0.0308(4) Uani 1 1 d .
H26A H 0.4765 0.8077 0.3105 0.037 Uiso 1 1 calc R

loop_
_atom_site_aniso_label
_atom_site_aniso_U_11
_atom_site_aniso_U_22
_atom_site_aniso_U_33
_atom_site_aniso_U_23
_atom_site_aniso_U_13
_atom_site_aniso_U_12
S1 0.0511(3) 0.0685(4) 0.0368(3) 0.0138(3) -0.0118(3) 0.0114(3)
O1 0.0356(7) 0.0303(7) 0.0377(7) -0.0093(6) 0.0018(6) 0.0045(6)
O2 0.0343(7) 0.0231(6) 0.0511(8) 0.0069(6) -0.0103(7) -0.0052(6)
O3 0.0291(7) 0.0252(7) 0.0482(8) 0.0115(6) -0.0090(6) 0.0000(6)
O4 0.0298(7) 0.0264(6) 0.0425(7) -0.0070(6) -0.0024(6) 0.0016(6)
N1 0.0274(8) 0.0206(7) 0.0323(8) -0.0038(6) -0.0045(7) -0.0003(7)
N2 0.0275(8) 0.0208(7) 0.0368(8) 0.0036(7) -0.0067(7) -0.0038(7)
N3 0.0308(9) 0.0267(8) 0.0455(9) 0.0060(7) 0.0009(8) 0.0009(8)
N4 0.0344(9) 0.0254(8) 0.0356(8) 0.0024(7) 0.0007(8) -0.0096(8)
C1 0.0342(11) 0.0345(10) 0.0468(12) -0.0079(9) -0.0098(9) -0.0036(10)
C2 0.0296(9) 0.0168(8) 0.0303(9) -0.0005(8) -0.0034(8) 0.0025(7)
C3 0.0275(9) 0.0179(8) 0.0276(8) 0.0002(7) -0.0047(8) 0.0007(7)
C4 0.0326(10) 0.0180(8) 0.0271(9) 0.0030(7) -0.0011(8) 0.0012(8)
C5 0.0313(10) 0.0176(8) 0.0331(9) 0.0018(7) 0.0001(8) 0.0023(8)
C6 0.0325(10) 0.0301(10) 0.0473(12) 0.0041(9) 0.0049(9) -0.0001(9)
C7 0.0474(13) 0.0402(12) 0.0476(12) 0.0068(11) 0.0206(11) 0.0076(11)
C8 0.0645(16) 0.0358(11) 0.0308(10) 0.0023(9) 0.0146(10) 0.0061(11)
C9 0.0524(13) 0.0294(10) 0.0260(9) 0.0018(8) -0.0032(9) -0.0006(10)
C10 0.0294(9) 0.0226(9) 0.0308(9) 0.0022(8) -0.0061(8) 0.0004(8)
C11 0.0355(11) 0.0287(10) 0.0426(10) 0.0127(9) -0.0068(9) 0.0044(9)
C12 0.0619(17) 0.095(2) 0.0550(16) 0.0363(16) 0.0037(14) 0.0196(18)
C13 0.0748(19) 0.0371(13) 0.095(2) -0.0109(14) -0.0289(18) 0.0211(13)
C14 0.0411(14) 0.0514(14) 0.0853(19) 0.0254(14) -0.0217(13) 0.0047(12)
C15 0.0267(9) 0.0183(8) 0.0268(8) 0.0009(7) -0.0021(8) 0.0006(8)
C16 0.0298(10) 0.0190(8) 0.0281(9) 0.0041(8) -0.0049(8) 0.0006(8)
C17 0.0334(10) 0.0225(9) 0.0270(8) 0.0036(8) -0.0020(8) -0.0048(8)
C18 0.0253(10) 0.0370(11) 0.0593(13) 0.0114(10) 0.0006(10) -0.0031(9)
C19 0.0306(11) 0.0383(11) 0.0535(12) 0.0057(10) -0.0032(10) -0.0120(9)
C20 0.0406(11) 0.0276(10) 0.0530(13) -0.0095(10) 0.0077(10) -0.0107(9)
C21 0.121(3) 0.0418(13) 0.0618(16) -0.0131(12) -0.0185(19) -0.0165(18)
C22 0.0464(13) 0.0375(12) 0.0660(15) 0.0053(12) -0.0046(12) 0.0074(11)
C23 0.0298(10) 0.0172(8) 0.0308(9) 0.0024(7) -0.0036(8) -0.0035(8)
C24 0.0375(11) 0.0440(12) 0.0320(10) 0.0055(9) -0.0016(9) 0.0034(10)
C25 0.0339(11) 0.0336(10) 0.0488(12) 0.0081(10) -0.0082(10) 0.0043(9)
C26 0.0328(10) 0.0244(9) 0.0353(9) 0.0038(8) -0.0032(9) 0.0006(9)

loop_
_atom_type_symbol
_atom_type_description
_atom_type_scat_dispersion_real
_atom_type_scat_dispersion_imag
_atom_type_scat_source
C C 0.0181 0.0091 'International Tables Vol C Tables 4.2.6.8 and 6.1.1.4'
H H 0.0000 0.0000 'International Tables Vol C Tables 4.2.6.8 and 6.1.1.4'
N N 0.0311 0.0180 'International Tables Vol C Tables 4.2.6.8 and 6.1.1.4'
O O 0.0492 0.0322 'International Tables Vol C Tables 4.2.6.8 and 6.1.1.4'
S S 0.3331 0.5567 'International Tables Vol C Tables 4.2.6.8 and 6.1.1.4'

loop_
_geom_angle_atom_site_label_1
_geom_angle_atom_site_label_2
_geom_angle_atom_site_label_3
_geom_angle
C25 S1 C24 91.71(10)
C10 O3 C11 119.80(15)
C2 N1 C5 111.40(16)
C2 N1 C1 124.37(17)
C5 N1 C1 124.13(17)
C10 N2 C3 119.82(16)
C10 N2 H2A 120.1
C3 N2 H2A 120.1
C17 N3 C18 105.51(17)
C19 N4 C17 106.19(17)
C19 N4 C20 125.78(17)
C17 N4 C20 127.67(18)
N1 C1 H1A 109.5
N1 C1 H1B 109.5
H1A C1 H1B 109.5
N1 C1 H1C 109.5
H1A C1 H1C 109.5
H1B C1 H1C 109.5
O1 C2 N1 126.71(18)
O1 C2 C3 125.53(18)
N1 C2 C3 107.58(16)
N2 C3 C4 115.56(15)
N2 C3 C2 113.58(15)
C4 C3 C2 101.68(15)
N2 C3 C15 107.64(15)
C4 C3 C15 113.81(15)
C2 C3 C15 104.00(14)
C9 C4 C5 119.93(18)
C9 C4 C3 131.62(19)
C5 C4 C3 108.39(16)
C6 C5 C4 122.45(18)
C6 C5 N1 127.39(18)
C4 C5 N1 110.16(17)
C5 C6 C7 116.9(2)
C5 C6 H6A 121.5
C7 C6 H6A 121.5
C8 C7 C6 121.4(2)
C8 C7 H7A 119.3
C6 C7 H7A 119.3
C7 C8 C9 121.04(19)
C7 C8 H8A 119.5
C9 C8 H8A 119.5
C4 C9 C8 118.3(2)
C4 C9 H9A 120.9
C8 C9 H9A 120.9
O2 C10 O3 126.31(17)
O2 C10 N2 123.86(18)
O3 C10 N2 109.83(16)
O3 C11 C12 109.88(19)
O3 C11 C13 110.11(18)
C12 C11 C13 112.9(3)
O3 C11 C14 102.34(18)
C12 C11 C14 110.1(2)
C13 C11 C14 110.9(2)
C11 C12 H12A 109.5
C11 C12 H12B 109.5
H12A C12 H12B 109.5
C11 C12 H12C 109.5
H12A C12 H12C 109.5
H12B C12 H12C 109.5
C11 C13 H13A 109.5
C11 C13 H13B 109.5
H13A C13 H13B 109.5
C11 C13 H13C 109.5
H13A C13 H13C 109.5
H13B C13 H13C 109.5
C11 C14 H14A 109.5
C11 C14 H14B 109.5
H14A C14 H14B 109.5
C11 C14 H14C 109.5
H14A C14 H14C 109.5
H14B C14 H14C 109.5
C23 C15 C16 109.33(14)
C23 C15 C3 113.69(15)
C16 C15 C3 112.87(15)
C23 C15 H15A 106.8
C16 C15 H15A 106.8
C3 C15 H15A 106.8
O4 C16 C17 123.27(17)
O4 C16 C15 121.56(17)
C17 C16 C15 115.15(16)
N3 C17 N4 111.34(17)
N3 C17 C16 122.53(17)
N4 C17 C16 126.02(18)
N3 C18 C19 109.8(2)
N3 C18 H18A 125.1
C19 C18 H18A 125.1
N4 C19 C18 107.15(19)
N4 C19 H19A 126.4
C18 C19 H19A 126.4
N4 C20 C22 109.32(18)
N4 C20 C21 109.8(2)
C22 C20 C21 111.8(2)
N4 C20 H20A 108.6
C22 C20 H20A 108.6
C21 C20 H20A 108.6
C20 C21 H21A 109.5
C20 C21 H21B 109.5
H21A C21 H21B 109.5
C20 C21 H21C 109.5
H21A C21 H21C 109.5
H21B C21 H21C 109.5
C20 C22 H22A 109.5
C20 C22 H22B 109.5
H22A C22 H22B 109.5
C20 C22 H22C 109.5
H22A C22 H22C 109.5
H22B C22 H22C 109.5
C24 C23 C26 111.01(18)
C24 C23 C15 121.78(18)
C26 C23 C15 127.17(17)
C23 C24 S1 112.53(17)
C23 C24 H24A 123.7
S1 C24 H24A 123.7
C26 C25 S1 111.70(17)
C26 C25 H25A 124.1
S1 C25 H25A 124.1
C25 C26 C23 113.03(19)
C25 C26 H26A 123.5
C23 C26 H26A 123.5

loop_
_geom_bond_atom_site_label_1
_geom_bond_atom_site_label_2
_geom_bond_distance
S1 C25 1.703(2)
S1 C24 1.708(2)
O1 C2 1.214(2)
O2 C10 1.210(2)
O3 C10 1.351(2)
O3 C11 1.472(2)
O4 C16 1.215(2)
N1 C2 1.358(3)
N1 C5 1.399(2)
N1 C1 1.451(3)
N2 C10 1.359(3)
N2 C3 1.443(2)
N2 H2A 0.8800
N3 C17 1.330(3)
N3 C18 1.362(3)
N4 C19 1.356(3)
N4 C17 1.372(3)
N4 C20 1.487(3)
C1 H1A 0.9800
C1 H1B 0.9800
C1 H1C 0.9800
C2 C3 1.555(3)
C3 C4 1.508(3)
C3 C15 1.572(2)
C4 C9 1.379(3)
C4 C5 1.391(3)
C5 C6 1.377(3)
C6 C7 1.399(3)
C6 H6A 0.9500
C7 C8 1.369(4)
C7 H7A 0.9500
C8 C9 1.399(3)
C8 H8A 0.9500
C9 H9A 0.9500
C11 C12 1.506(4)
C11 C13 1.509(4)
C11 C14 1.521(3)
C12 H12A 0.9800
C12 H12B 0.9800
C12 H12C 0.9800
C13 H13A 0.9800
C13 H13B 0.9800
C13 H13C 0.9800
C14 H14A 0.9800
C14 H14B 0.9800
C14 H14C 0.9800
C15 C23 1.510(3)
C15 C16 1.542(2)
C15 H15A 1.0000
C16 C17 1.468(3)
C18 C19 1.370(3)
C18 H18A 0.9500
C19 H19A 0.9500
C20 C22 1.499(4)
C20 C21 1.518(4)
C20 H20A 1.0000
C21 H21A 0.9800
C21 H21B 0.9800
C21 H21C 0.9800
C22 H22A 0.9800
C22 H22B 0.9800
C22 H22C 0.9800
C23 C24 1.361(3)
C23 C26 1.429(3)
C24 H24A 0.9500
C25 C26 1.356(3)
C25 H25A 0.9500
C26 H26A 0.9500

loop_
_geom_torsion_atom_site_label_1
_geom_torsion_atom_site_label_2
_geom_torsion_atom_site_label_3
_geom_torsion_atom_site_label_4
_geom_torsion
C5 N1 C2 O1 177.40(18)
C1 N1 C2 O1 -6.0(3)
C5 N1 C2 C3 -7.4(2)
C1 N1 C2 C3 169.22(17)
C10 N2 C3 C4 63.3(2)
C10 N2 C3 C2 -53.7(2)
C10 N2 C3 C15 -168.22(16)
O1 C2 C3 N2 -51.0(2)
N1 C2 C3 N2 133.64(16)
O1 C2 C3 C4 -175.87(18)
N1 C2 C3 C4 8.81(18)
O1 C2 C3 C15 65.7(2)
N1 C2 C3 C15 -109.65(16)
N2 C3 C4 C9 52.2(3)
C2 C3 C4 C9 175.66(19)
C15 C3 C4 C9 -73.2(3)
N2 C3 C4 C5 -130.80(15)
C2 C3 C4 C5 -7.30(19)
C15 C3 C4 C5 103.88(17)
C9 C4 C5 C6 0.3(3)
C3 C4 C5 C6 -177.16(17)
C9 C4 C5 N1 -179.03(16)
C3 C4 C5 N1 3.5(2)
C2 N1 C5 C6 -176.67(19)
C1 N1 C5 C6 6.7(3)
C2 N1 C5 C4 2.6(2)
C1 N1 C5 C4 -173.99(17)
C4 C5 C6 C7 0.4(3)
N1 C5 C6 C7 179.60(18)
C5 C6 C7 C8 -0.2(3)
C6 C7 C8 C9 -0.8(3)
C5 C4 C9 C8 -1.2(3)
C3 C4 C9 C8 175.56(19)
C7 C8 C9 C4 1.4(3)
C11 O3 C10 O2 -4.8(3)
C11 O3 C10 N2 174.49(17)
C3 N2 C10 O2 -4.5(3)
C3 N2 C10 O3 176.17(16)
C10 O3 C11 C12 -57.6(3)
C10 O3 C11 C13 67.4(3)
C10 O3 C11 C14 -174.6(2)
N2 C3 C15 C23 172.94(15)
C4 C3 C15 C23 -57.6(2)
C2 C3 C15 C23 52.1(2)
N2 C3 C15 C16 -61.79(19)
C4 C3 C15 C16 67.6(2)
C2 C3 C15 C16 177.42(15)
C23 C15 C16 O4 45.1(2)
C3 C15 C16 O4 -82.5(2)
C23 C15 C16 C17 -133.31(16)
C3 C15 C16 C17 99.09(19)
C18 N3 C17 N4 0.5(2)
C18 N3 C17 C16 -175.88(19)
C19 N4 C17 N3 0.6(2)
C20 N4 C17 N3 173.92(18)
C19 N4 C17 C16 176.80(19)
C20 N4 C17 C16 -9.9(3)
O4 C16 C17 N3 158.12(17)
C15 C16 C17 N3 -23.5(3)
O4 C16 C17 N4 -17.7(3)
C15 C16 C17 N4 160.72(16)
C17 N3 C18 C19 -1.4(2)
C17 N4 C19 C18 -1.4(2)
C20 N4 C19 C18 -174.9(2)
N3 C18 C19 N4 1.8(3)
C19 N4 C20 C22 81.0(3)
C17 N4 C20 C22 -91.1(2)
C19 N4 C20 C21 -42.0(3)
C17 N4 C20 C21 145.9(2)
C16 C15 C23 C24 115.2(2)
C3 C15 C23 C24 -117.6(2)
C16 C15 C23 C26 -62.2(2)
C3 C15 C23 C26 65.0(2)
C26 C23 C24 S1 1.1(2)
C15 C23 C24 S1 -176.68(13)
C25 S1 C24 C23 -1.00(18)
C24 S1 C25 C26 0.63(17)
S1 C25 C26 C23 -0.1(2)
C24 C23 C26 C25 -0.6(2)
C15 C23 C26 C25 177.00(17)
